data_2201741
loop_
_publ_author_name
'Nordell, Karen J.'
'Higgins, Khadine A.'
'Smith, Mark D.'

_publ_section_title Poly[[bis(4,4'-bipyridine)bis(\m-oxalato)trizinc(II)]-di-\m-4,4'-bipyridine-\m-oxalato]
_journal_issue 3
_journal_name_full 'Acta Crystallographica Section E'
_journal_page_first m114
_journal_page_last m115
_journal_paper_doi 10.1107/S1600536803003532
_journal_volume 59
_journal_year 2003
_chemical_formula_iupac '[Zn3 (C10 H8 N2)4 (C2 O4)3]'
_chemical_formula_moiety 'C46 H32 N8 O12 Zn3'
_chemical_formula_sum 'C46 H32 N8 O12 Zn3'
_chemical_formula_weight 1084.91
_chemical_name_systematic
;
Poly[[bis(4,4'-bipyridine)bis(\m-oxalato)trizinc(II)]]-di-\m-4,4'-
bipyridine-\m~2~-oxalato]
;
_space_group_IT_number 14
_symmetry_cell_setting monoclinic
_symmetry_space_group_name_Hall '-P 2ybc'
_symmetry_space_group_name_H-M 'P 1 21/c 1'
_atom_sites_solution_hydrogens geom
_atom_sites_solution_primary direct
_atom_sites_solution_secondary difmap
_audit_creation_method 'SHELXL-97 and manual editing'
_cell_angle_alpha 90.00
_cell_angle_beta 94.0000(10)
_cell_angle_gamma 90.00
_cell_formula_units_Z 4
_cell_length_a 16.2513(9)
_cell_length_b 15.5891(9)
_cell_length_c 16.3760(10)
_cell_measurement_reflns_used 9955
_cell_measurement_temperature 293(2)
_cell_measurement_theta_max 26.368
_cell_measurement_theta_min 2.613
_cell_volume 4138.6(4)
_computing_cell_refinement 'SAINT-Plus-NT (Bruker, 1999)'
_computing_data_collection 'SMART-NT (Bruker, 1999)'
_computing_data_reduction SAINT-Plus-NT
_computing_molecular_graphics 'SHELXTL (Bruker, 1997)'
_computing_publication_material SHELXTL
_computing_structure_refinement 'SHELXL97 (Sheldrick, 1997)'
_computing_structure_solution 'SHELXS97 (Sheldrick, 1997)'
_diffrn_ambient_temperature 293(2)
_diffrn_measured_fraction_theta_full 0.998
_diffrn_measured_fraction_theta_max 0.998
_diffrn_measurement_device_type 'Bruker SMART APEX CCD area-detector'
_diffrn_measurement_method \w
_diffrn_radiation_monochromator graphite
_diffrn_radiation_source 'sealed tube'
_diffrn_radiation_type MoK\a
_diffrn_radiation_wavelength 0.71073
_diffrn_reflns_av_R_equivalents 0.0341
_diffrn_reflns_av_sigmaI/netI 0.0343
_diffrn_reflns_limit_h_max 20
_diffrn_reflns_limit_h_min -14
_diffrn_reflns_limit_k_max 19
_diffrn_reflns_limit_k_min -18
_diffrn_reflns_limit_l_max 20
_diffrn_reflns_limit_l_min -20
_diffrn_reflns_number 32100
_diffrn_reflns_theta_full 26.37
_diffrn_reflns_theta_max 26.37
_diffrn_reflns_theta_min 1.81
_diffrn_standards_decay_% <1
_diffrn_standards_interval_count 0
_exptl_absorpt_coefficient_mu 1.805
_exptl_absorpt_correction_T_max 0.5944
_exptl_absorpt_correction_T_min 0.4152
_exptl_absorpt_correction_type multi-scan
_exptl_absorpt_process_details '(SADABS; Bruker, 1999)'
_exptl_crystal_colour yellow
_exptl_crystal_density_diffrn 1.741
_exptl_crystal_density_method 'not measured'
_exptl_crystal_description bar
_exptl_crystal_F_000 2200
_exptl_crystal_size_max 0.42
_exptl_crystal_size_mid 0.40
_exptl_crystal_size_min 0.22
_refine_diff_density_max 0.467
_refine_diff_density_min -0.371
_refine_ls_extinction_method none
_refine_ls_goodness_of_fit_ref 1.033
_refine_ls_hydrogen_treatment constr
_refine_ls_matrix_type full
_refine_ls_number_parameters 622
_refine_ls_number_reflns 8443
_refine_ls_number_restraints 0
_refine_ls_restrained_S_all 1.033
_refine_ls_R_factor_all 0.0347
_refine_ls_R_factor_gt 0.0268
_refine_ls_shift/su_max 0.002
_refine_ls_shift/su_mean 0.000
_refine_ls_structure_factor_coef Fsqd
_refine_ls_weighting_details 'calc w = 1/[\s^2^(Fo^2^)+(0.0256P)^2^] where P = (Fo^2^+2Fc^2^)/3'
_refine_ls_weighting_scheme calc
_refine_ls_wR_factor_gt 0.0609
_refine_ls_wR_factor_ref 0.0618
_reflns_number_gt 6454
_reflns_number_total 8443
_reflns_threshold_expression I>2\s(I)
_cod_data_source_file ac6030.cif
_cod_data_source_block I
_cod_depositor_comments
;
The following automatic conversions were performed:
'_symmetry_cell_setting' value 'Monoclinic' changed to 'monoclinic'
according to '/home/saulius/struct/CIF-dictionaries/cif_core.dic'
dictionary named 'cif_core.dic' version 2.4.1 from 2010-06-29.

Automatic conversion script
Id: cif_fix_enum 1527 2010-12-29 10:47:43Z saulius 

The following automatic conversions were performed:

'_symmetry_cell_setting' value 'Monoclinic' changed to 'monoclinic'
according to /home/saulius/struct/CIF-dictionaries/cif_core.dic
dictionary named 'cif_core.dic' version 2.4.1 from 2010-06-29.

Automatic conversion script
Id: cif_fix_values 1715 2011-07-08 13:25:40Z adriana 
;
_cod_original_sg_symbol_H-M 'P 21/c'
_cod_database_code 2201741
_cod_database_fobs_code 2201741

loop_
_symmetry_equiv_pos_as_xyz
'x, y, z'
'-x, y+1/2, -z+1/2'
'-x, -y, -z'
'x, -y-1/2, z-1/2'

loop_
_atom_site_label
_atom_site_fract_x
_atom_site_fract_y
_atom_site_fract_z
_atom_site_U_iso_or_equiv
_atom_site_adp_type
_atom_site_calc_flag
_atom_site_refinement_flags
_atom_site_occupancy
_atom_site_disorder_assembly
_atom_site_disorder_group
_atom_site_type_symbol
Zn1 0.212276(14) 0.223542(15) 0.540413(13) 0.02556(7) Uani d . 1 . . Zn
Zn2 0.255888(14) 0.556875(15) 0.492162(13) 0.02508(7) Uani d . 1 . . Zn
Zn3 0.277022(14) 0.894585(15) 0.472939(13) 0.02562(7) Uani d . 1 . . Zn
C1 0.38994(14) 0.22574(15) 0.46346(13) 0.0375(6) Uani d . 1 . . C
H1 0.4064 0.2224 0.5189 0.045 Uiso calc R 1 . . H
C2 0.44983(13) 0.22198(15) 0.40844(12) 0.0373(6) Uani d . 1 . . C
H2 0.5050 0.2162 0.4266 0.045 Uiso calc R 1 . . H
C3 0.42690(13) 0.22697(14) 0.32504(12) 0.0301(5) Uani d . 1 . . C
C4 0.34332(14) 0.23570(16) 0.30266(13) 0.0408(6) Uani d . 1 . . C
H4 0.3248 0.2391 0.2477 0.049 Uiso calc R 1 . . H
C5 0.28830(14) 0.23925(16) 0.36259(13) 0.0417(6) Uani d . 1 . . C
H5 0.2327 0.2459 0.3464 0.050 Uiso calc R 1 . . H
C6 0.53035(14) 0.18777(14) 0.12985(12) 0.0358(5) Uani d . 1 . . C
H6 0.5162 0.1664 0.0777 0.043 Uiso calc R 1 . . H
C7 0.46970(13) 0.19094(14) 0.18474(12) 0.0336(5) Uani d . 1 . . C
H7 0.4164 0.1725 0.1695 0.040 Uiso calc R 1 . . H
C8 0.48948(13) 0.22205(13) 0.26295(12) 0.0297(5) Uani d . 1 . . C
C9 0.57061(13) 0.24864(14) 0.28169(12) 0.0351(5) Uani d . 1 . . C
H9 0.5869 0.2696 0.3335 0.042 Uiso calc R 1 . . H
C10 0.62594(13) 0.24326(14) 0.22212(13) 0.0362(5) Uani d . 1 . . C
H10 0.6797 0.2617 0.2352 0.043 Uiso calc R 1 . . H
C11 0.41434(13) 0.47581(14) 0.42421(12) 0.0342(5) Uani d . 1 . . C
H11 0.4280 0.4658 0.4795 0.041 Uiso calc R 1 . . H
C12 0.47297(13) 0.45895(15) 0.36946(12) 0.0354(5) Uani d . 1 . . C
H12 0.5246 0.4381 0.3879 0.043 Uiso calc R 1 . . H
C13 0.45432(13) 0.47331(14) 0.28676(12) 0.0297(5) Uani d . 1 . . C
C14 0.37499(13) 0.50060(14) 0.26297(12) 0.0354(5) Uani d . 1 . . C
H14 0.3587 0.5081 0.2079 0.042 Uiso calc R 1 . . H
C15 0.32071(13) 0.51639(14) 0.32223(12) 0.0362(5) Uani d . 1 . . C
H15 0.2681 0.5356 0.3054 0.043 Uiso calc R 1 . . H
C16 0.65365(13) 0.46602(14) 0.18354(12) 0.0325(5) Uani d . 1 . . C
H16 0.7085 0.4812 0.1954 0.039 Uiso calc R 1 . . H
C17 0.59877(13) 0.48058(14) 0.24234(12) 0.0340(5) Uani d . 1 . . C
H17 0.6167 0.5039 0.2928 0.041 Uiso calc R 1 . . H
C18 0.51600(12) 0.45993(14) 0.22524(12) 0.0295(5) Uani d . 1 . . C
C19 0.49316(13) 0.42671(15) 0.14846(12) 0.0353(5) Uani d . 1 . . C
H19 0.4382 0.4137 0.1339 0.042 Uiso calc R 1 . . H
C20 0.55288(13) 0.41317(15) 0.09384(12) 0.0350(5) Uani d . 1 . . C
H20 0.5367 0.3902 0.0428 0.042 Uiso calc R 1 . . H
C21 0.19228(13) 0.60883(14) 0.66209(12) 0.0343(5) Uani d . 1 . . C
H21 0.2460 0.5934 0.6794 0.041 Uiso calc R 1 . . H
C22 0.13816(13) 0.62677(14) 0.72105(12) 0.0341(5) Uani d . 1 . . C
H22 0.1556 0.6238 0.7763 0.041 Uiso calc R 1 . . H
C23 0.05740(12) 0.64931(13) 0.69704(12) 0.0277(5) Uani d . 1 . . C
C24 0.03684(13) 0.65605(14) 0.61352(12) 0.0331(5) Uani d . 1 . . C
H24 -0.0160 0.6727 0.5944 0.040 Uiso calc R 1 . . H
C25 0.09566(13) 0.63775(14) 0.55936(12) 0.0319(5) Uani d . 1 . . C
H25 0.0810 0.6436 0.5037 0.038 Uiso calc R 1 . . H
C26 -0.04330(13) 0.71637(14) 0.88759(12) 0.0318(5) Uani d . 1 . . C
H26 -0.0276 0.7410 0.9380 0.038 Uiso calc R 1 . . H
C27 0.01708(13) 0.70085(14) 0.83419(12) 0.0328(5) Uani d . 1 . . C
H27 0.0719 0.7140 0.8492 0.039 Uiso calc R 1 . . H
C28 -0.00467(12) 0.66540(13) 0.75795(12) 0.0282(5) Uani d . 1 . . C
C29 -0.08766(13) 0.64538(14) 0.74024(12) 0.0331(5) Uani d . 1 . . C
H29 -0.1051 0.6211 0.6901 0.040 Uiso calc R 1 . . H
C30 -0.14353(13) 0.66192(14) 0.79786(12) 0.0333(5) Uani d . 1 . . C
H30 -0.1985 0.6473 0.7854 0.040 Uiso calc R 1 . . H
C31 0.19895(13) 0.85781(14) 0.64158(13) 0.0359(5) Uani d . 1 . . C
H31 0.2528 0.8411 0.6568 0.043 Uiso calc R 1 . . H
C32 0.14466(13) 0.86588(14) 0.70196(12) 0.0341(5) Uani d . 1 . . C
H32 0.1619 0.8549 0.7563 0.041 Uiso calc R 1 . . H
C33 0.06367(13) 0.89068(14) 0.68067(12) 0.0306(5) Uani d . 1 . . C
C34 0.04187(13) 0.90353(15) 0.59786(12) 0.0377(6) Uani d . 1 . . C
H34 -0.0119 0.9187 0.5805 0.045 Uiso calc R 1 . . H
C35 0.10000(13) 0.89366(15) 0.54223(12) 0.0380(6) Uani d . 1 . . C
H35 0.0840 0.9021 0.4872 0.046 Uiso calc R 1 . . H
C36 -0.03329(14) 0.93902(14) 0.87765(12) 0.0354(5) Uani d . 1 . . C
H36 -0.0169 0.9576 0.9302 0.042 Uiso calc R 1 . . H
C37 0.02662(14) 0.93010(14) 0.82223(12) 0.0338(5) Uani d . 1 . . C
H37 0.0816 0.9423 0.8375 0.041 Uiso calc R 1 . . H
C38 0.00307(13) 0.90262(14) 0.74354(12) 0.0297(5) Uani d . 1 . . C
C39 -0.08019(13) 0.88669(15) 0.72434(12) 0.0361(5) Uani d . 1 . . C
H39 -0.0988 0.8694 0.6719 0.043 Uiso calc R 1 . . H
C40 -0.13460(14) 0.89710(15) 0.78458(13) 0.0387(6) Uani d . 1 . . C
H40 -0.1900 0.8855 0.7712 0.046 Uiso calc R 1 . . H
C41 0.25879(11) 0.39357(13) 0.56133(11) 0.0217(4) Uani d . 1 . . C
C42 0.18684(12) 0.39300(13) 0.49296(11) 0.0228(4) Uani d . 1 . . C
C43 0.31635(12) 0.72336(13) 0.50210(11) 0.0226(4) Uani d . 1 . . C
C44 0.24516(12) 0.72363(13) 0.43260(11) 0.0220(4) Uani d . 1 . . C
C45 0.27700(12) 1.05784(13) 0.54514(11) 0.0244(4) Uani d . 1 . . C
C46 0.20833(12) 1.05928(13) 0.47324(11) 0.0246(4) Uani d . 1 . . C
N1 0.30966(11) 0.23381(11) 0.44239(10) 0.0325(4) Uani d . 1 . . N
N2 0.60758(11) 0.21336(12) 0.14674(10) 0.0349(4) Uani d . 1 . . N
N3 0.33911(10) 0.50573(11) 0.40233(10) 0.0293(4) Uani d . 1 . . N
N4 0.63251(10) 0.43124(11) 0.11020(9) 0.0278(4) Uani d . 1 . . N
N5 0.17217(10) 0.61229(11) 0.58171(9) 0.0282(4) Uani d . 1 . . N
N6 -0.12292(11) 0.69798(11) 0.87100(10) 0.0288(4) Uani d . 1 . . N
N7 0.17878(11) 0.87251(11) 0.56238(10) 0.0323(4) Uani d . 1 . . N
N8 -0.11292(11) 0.92261(12) 0.86025(10) 0.0366(5) Uani d . 1 . . N
O1 0.27458(8) 0.32442(8) 0.59861(7) 0.0258(3) Uani d . 1 . . O
O2 0.15139(8) 0.32254(8) 0.47828(8) 0.0261(3) Uani d . 1 . . O
O3 0.29694(8) 0.46274(9) 0.57468(7) 0.0264(3) Uani d . 1 . . O
O4 0.17042(8) 0.46186(9) 0.45631(8) 0.0276(3) Uani d . 1 . . O
O5 0.34002(8) 0.65227(9) 0.53076(8) 0.0264(3) Uani d . 1 . . O
O6 0.21338(8) 0.65290(9) 0.41190(7) 0.0255(3) Uani d . 1 . . O
O7 0.34491(8) 0.79475(8) 0.52535(7) 0.0257(3) Uani d . 1 . . O
O8 0.22380(8) 0.79515(8) 0.40295(7) 0.0260(3) Uani d . 1 . . O
O9 0.31780(8) 0.99028(9) 0.55560(8) 0.0297(3) Uani d . 1 . . O
O10 0.20075(8) 0.99439(9) 0.42843(8) 0.0291(3) Uani d . 1 . . O
O11 0.28663(8) 1.12423(9) 0.58783(8) 0.0279(3) Uani d . 1 . . O
O12 0.16451(8) 1.12527(9) 0.46592(8) 0.0300(3) Uani d . 1 . . O

loop_
_atom_site_aniso_label
_atom_site_aniso_U_11
_atom_site_aniso_U_22
_atom_site_aniso_U_33
_atom_site_aniso_U_12
_atom_site_aniso_U_13
_atom_site_aniso_U_23
Zn1 0.02612(14) 0.02083(14) 0.02965(12) 0.00005(10) 0.00133(10) 0.00079(10)
Zn2 0.02633(14) 0.02078(13) 0.02820(12) -0.00085(10) 0.00231(10) 0.00079(10)
Zn3 0.02671(14) 0.02133(14) 0.02895(12) 0.00037(10) 0.00289(10) -0.00026(10)
C1 0.0320(13) 0.0521(16) 0.0285(11) -0.0021(11) 0.0017(10) 0.0030(10)
C2 0.0239(12) 0.0536(16) 0.0342(11) 0.0004(11) 0.0011(10) 0.0064(11)
C3 0.0278(12) 0.0323(13) 0.0306(11) -0.0010(10) 0.0037(9) 0.0013(9)
C4 0.0290(13) 0.0645(18) 0.0287(11) 0.0031(12) -0.0002(10) 0.0003(11)
C5 0.0252(13) 0.0640(18) 0.0357(12) 0.0052(11) 0.0014(10) 0.0030(11)
C6 0.0384(14) 0.0381(14) 0.0313(11) 0.0023(11) 0.0053(10) -0.0007(10)
C7 0.0280(12) 0.0369(14) 0.0357(11) -0.0031(10) 0.0021(10) 0.0005(10)
C8 0.0255(12) 0.0325(13) 0.0314(11) 0.0028(10) 0.0045(9) 0.0051(9)
C9 0.0305(13) 0.0459(15) 0.0287(11) -0.0007(11) 0.0010(10) 0.0027(10)
C10 0.0241(12) 0.0443(15) 0.0404(12) 0.0000(10) 0.0042(10) 0.0078(10)
C11 0.0310(13) 0.0427(15) 0.0286(11) 0.0042(11) 0.0006(9) 0.0009(10)
C12 0.0262(12) 0.0458(15) 0.0342(11) 0.0060(10) 0.0010(10) -0.0011(10)
C13 0.0277(12) 0.0293(13) 0.0323(11) 0.0012(9) 0.0036(9) -0.0041(9)
C14 0.0336(13) 0.0472(15) 0.0251(10) 0.0076(11) 0.0007(10) -0.0030(10)
C15 0.0270(13) 0.0465(15) 0.0347(12) 0.0080(11) -0.0003(10) -0.0041(10)
C16 0.0241(12) 0.0379(14) 0.0355(11) -0.0018(10) 0.0011(9) -0.0037(10)
C17 0.0320(13) 0.0412(14) 0.0286(11) 0.0017(10) 0.0002(9) -0.0065(10)
C18 0.0268(12) 0.0307(13) 0.0313(11) 0.0040(9) 0.0040(9) -0.0001(9)
C19 0.0243(12) 0.0464(15) 0.0350(11) 0.0020(10) -0.0001(9) -0.0065(10)
C20 0.0304(13) 0.0451(15) 0.0294(11) 0.0028(11) 0.0009(10) -0.0088(10)
C21 0.0244(12) 0.0440(15) 0.0344(11) 0.0066(10) 0.0006(10) -0.0041(10)
C22 0.0299(13) 0.0459(15) 0.0262(10) 0.0053(10) -0.0001(9) -0.0037(10)
C23 0.0244(12) 0.0272(12) 0.0320(11) -0.0006(9) 0.0045(9) -0.0031(9)
C24 0.0237(12) 0.0412(14) 0.0344(11) 0.0042(10) 0.0009(9) 0.0016(10)
C25 0.0295(13) 0.0389(14) 0.0272(10) 0.0010(10) 0.0011(9) 0.0018(9)
C26 0.0317(13) 0.0341(13) 0.0297(11) -0.0002(10) 0.0025(10) -0.0055(9)
C27 0.0252(12) 0.0378(14) 0.0353(11) -0.0008(10) 0.0014(10) -0.0039(10)
C28 0.0259(12) 0.0283(12) 0.0305(10) 0.0025(9) 0.0029(9) 0.0017(9)
C29 0.0307(13) 0.0383(14) 0.0304(11) -0.0003(10) 0.0018(10) -0.0059(9)
C30 0.0242(12) 0.0380(14) 0.0376(12) -0.0017(10) 0.0026(10) -0.0026(10)
C31 0.0275(13) 0.0397(15) 0.0407(12) 0.0034(10) 0.0038(10) 0.0051(10)
C32 0.0317(13) 0.0428(14) 0.0277(10) 0.0003(10) 0.0021(10) 0.0022(10)
C33 0.0285(12) 0.0319(13) 0.0314(11) -0.0034(10) 0.0028(10) -0.0001(9)
C34 0.0244(12) 0.0542(16) 0.0343(11) 0.0009(11) 0.0014(10) 0.0038(11)
C35 0.0320(13) 0.0523(16) 0.0294(11) -0.0050(11) 0.0002(10) 0.0009(10)
C36 0.0456(15) 0.0323(13) 0.0284(11) 0.0049(11) 0.0039(10) -0.0011(9)
C37 0.0310(13) 0.0349(14) 0.0351(11) -0.0006(10) -0.0007(10) -0.0002(10)
C38 0.0281(12) 0.0311(13) 0.0303(10) 0.0014(9) 0.0052(9) 0.0044(9)
C39 0.0320(13) 0.0477(15) 0.0284(10) -0.0024(11) 0.0017(10) 0.0005(10)
C40 0.0277(13) 0.0484(16) 0.0407(12) -0.0009(11) 0.0074(10) 0.0051(11)
C41 0.0197(10) 0.0237(12) 0.0223(9) 0.0026(9) 0.0054(8) -0.0001(8)
C42 0.0207(11) 0.0239(12) 0.0244(9) 0.0008(9) 0.0065(8) -0.0013(9)
C43 0.0208(11) 0.0250(12) 0.0227(9) -0.0004(9) 0.0065(8) 0.0005(9)
C44 0.0192(11) 0.0250(12) 0.0225(9) 0.0008(9) 0.0055(8) -0.0015(9)
C45 0.0230(11) 0.0258(12) 0.0244(10) -0.0014(9) 0.0028(8) 0.0016(9)
C46 0.0223(11) 0.0262(12) 0.0257(10) -0.0018(9) 0.0038(8) 0.0019(9)
N1 0.0278(10) 0.0383(12) 0.0314(9) 0.0012(8) 0.0029(8) 0.0001(8)
N2 0.0336(11) 0.0371(12) 0.0350(10) 0.0029(9) 0.0088(9) 0.0036(8)
N3 0.0280(10) 0.0297(11) 0.0306(9) 0.0018(8) 0.0052(8) -0.0006(8)
N4 0.0281(10) 0.0269(10) 0.0289(9) 0.0041(8) 0.0041(8) -0.0017(7)
N5 0.0265(10) 0.0299(11) 0.0282(9) 0.0000(8) 0.0030(8) -0.0004(7)
N6 0.0288(10) 0.0268(10) 0.0313(9) 0.0022(8) 0.0061(8) -0.0006(8)
N7 0.0300(11) 0.0367(11) 0.0305(9) -0.0010(8) 0.0041(8) -0.0012(8)
N8 0.0384(12) 0.0370(12) 0.0355(10) 0.0026(9) 0.0099(9) 0.0022(9)
O1 0.0267(8) 0.0220(8) 0.0280(7) 0.0005(6) -0.0027(6) 0.0024(6)
O2 0.0241(8) 0.0200(8) 0.0335(7) -0.0010(6) -0.0033(6) 0.0009(6)
O3 0.0258(8) 0.0252(8) 0.0277(7) -0.0038(6) -0.0015(6) 0.0003(6)
O4 0.0266(8) 0.0237(8) 0.0320(7) -0.0001(6) -0.0023(6) 0.0049(6)
O5 0.0249(8) 0.0220(8) 0.0318(7) 0.0010(6) -0.0019(6) 0.0038(6)
O6 0.0248(8) 0.0239(8) 0.0276(7) -0.0030(6) -0.0008(6) -0.0002(6)
O7 0.0249(8) 0.0225(8) 0.0291(7) -0.0019(6) -0.0018(6) -0.0002(6)
O8 0.0261(8) 0.0235(8) 0.0276(7) 0.0014(6) -0.0028(6) 0.0014(6)
O9 0.0296(8) 0.0253(8) 0.0331(7) 0.0053(6) -0.0056(6) -0.0015(6)
O10 0.0315(8) 0.0244(8) 0.0305(7) 0.0013(6) -0.0036(6) -0.0033(6)
O11 0.0298(8) 0.0236(8) 0.0295(7) 0.0016(6) -0.0029(6) -0.0023(6)
O12 0.0282(8) 0.0264(8) 0.0345(7) 0.0043(7) -0.0052(6) -0.0016(6)

loop_
_atom_type_symbol
_atom_type_description
_atom_type_scat_dispersion_real
_atom_type_scat_dispersion_imag
_atom_type_scat_source
C C 0.0033 0.0016 'International Tables Vol C Tables 4.2.6.8 and 6.1.1.4'
H H 0.0000 0.0000 'International Tables Vol C Tables 4.2.6.8 and 6.1.1.4'
N N 0.0061 0.0033 'International Tables Vol C Tables 4.2.6.8 and 6.1.1.4'
O O 0.0106 0.0060 'International Tables Vol C Tables 4.2.6.8 and 6.1.1.4'
Zn Zn 0.2839 1.4301 'International Tables Vol C Tables 4.2.6.8 and 6.1.1.4'

loop_
_geom_angle_atom_site_label_1
_geom_angle_atom_site_label_2
_geom_angle_atom_site_label_3
_geom_angle_site_symmetry_1
_geom_angle_site_symmetry_3
_geom_angle
O2 Zn1 O1 . . 82.00(5)
O2 Zn1 O12 . 1_545 96.63(5)
O1 Zn1 O12 . 1_545 169.73(5)
O2 Zn1 O11 . 1_545 170.69(5)
O1 Zn1 O11 . 1_545 98.11(5)
O12 Zn1 O11 1_545 1_545 81.59(5)
O2 Zn1 N6 . 2_546 98.48(6)
O1 Zn1 N6 . 2_546 99.29(6)
O12 Zn1 N6 1_545 2_546 90.98(6)
O11 Zn1 N6 1_545 2_546 90.70(6)
O2 Zn1 N1 . . 86.24(6)
O1 Zn1 N1 . . 86.05(6)
O12 Zn1 N1 1_545 . 83.70(6)
O11 Zn1 N1 1_545 . 84.48(6)
N6 Zn1 N1 2_546 . 173.28(6)
O3 Zn2 O6 . . 178.52(5)
O3 Zn2 O4 . . 81.87(5)
O6 Zn2 O4 . . 98.51(5)
O3 Zn2 O5 . . 97.62(5)
O6 Zn2 O5 . . 81.97(5)
O4 Zn2 O5 . . 178.58(5)
O3 Zn2 N3 . . 89.68(6)
O6 Zn2 N3 . . 91.76(6)
O4 Zn2 N3 . . 89.02(6)
O5 Zn2 N3 . . 92.30(6)
O3 Zn2 N5 . . 91.65(5)
O6 Zn2 N5 . . 86.90(5)
O4 Zn2 N5 . . 92.02(6)
O5 Zn2 N5 . . 86.67(6)
N3 Zn2 N5 . . 178.42(6)
O7 Zn3 O8 . . 81.75(5)
O7 Zn3 O10 . . 174.68(5)
O8 Zn3 O10 . . 98.57(5)
O7 Zn3 O9 . . 97.64(5)
O8 Zn3 O9 . . 171.61(5)
O10 Zn3 O9 . . 81.26(5)
O7 Zn3 N4 . 2_655 95.43(6)
O8 Zn3 N4 . 2_655 97.22(6)
O10 Zn3 N4 . 2_655 89.80(6)
O9 Zn3 N4 . 2_655 91.17(6)
O7 Zn3 N7 . . 89.82(6)
O8 Zn3 N7 . . 87.61(6)
O10 Zn3 N7 . . 84.89(6)
O9 Zn3 N7 . . 84.01(6)
N4 Zn3 N7 2_655 . 173.31(6)
N1 C1 C2 . . 124.09(19)
N1 C1 H1 . . 118.0
C2 C1 H1 . . 118.0
C1 C2 C3 . . 119.2(2)
C1 C2 H2 . . 120.4
C3 C2 H2 . . 120.4
C4 C3 C2 . . 117.02(18)
C4 C3 C8 . . 121.79(18)
C2 C3 C8 . . 121.19(19)
C5 C4 C3 . . 119.3(2)
C5 C4 H4 . . 120.4
C3 C4 H4 . . 120.4
N1 C5 C4 . . 124.1(2)
N1 C5 H5 . . 118.0
C4 C5 H5 . . 118.0
N2 C6 C7 . . 124.1(2)
N2 C6 H6 . . 117.9
C7 C6 H6 . . 117.9
C6 C7 C8 . . 118.9(2)
C6 C7 H7 . . 120.5
C8 C7 H7 . . 120.5
C7 C8 C9 . . 117.50(18)
C7 C8 C3 . . 121.56(19)
C9 C8 C3 . . 120.94(18)
C10 C9 C8 . . 118.7(2)
C10 C9 H9 . . 120.6
C8 C9 H9 . . 120.6
N2 C10 C9 . . 124.3(2)
N2 C10 H10 . . 117.9
C9 C10 H10 . . 117.9
N3 C11 C12 . . 123.64(19)
N3 C11 H11 . . 118.2
C12 C11 H11 . . 118.2
C11 C12 C13 . . 119.4(2)
C11 C12 H12 . . 120.3
C13 C12 H12 . . 120.3
C12 C13 C14 . . 117.37(18)
C12 C13 C18 . . 121.92(19)
C14 C13 C18 . . 120.71(18)
C15 C14 C13 . . 119.01(19)
C15 C14 H14 . . 120.5
C13 C14 H14 . . 120.5
N3 C15 C14 . . 124.0(2)
N3 C15 H15 . . 118.0
C14 C15 H15 . . 118.0
N4 C16 C17 . . 123.74(19)
N4 C16 H16 . . 118.1
C17 C16 H16 . . 118.1
C16 C17 C18 . . 119.03(19)
C16 C17 H17 . . 120.5
C18 C17 H17 . . 120.5
C19 C18 C17 . . 117.55(18)
C19 C18 C13 . . 121.15(19)
C17 C18 C13 . . 121.30(18)
C20 C19 C18 . . 119.3(2)
C20 C19 H19 . . 120.4
C18 C19 H19 . . 120.4
N4 C20 C19 . . 123.62(19)
N4 C20 H20 . . 118.2
C19 C20 H20 . . 118.2
N5 C21 C22 . . 123.9(2)
N5 C21 H21 . . 118.0
C22 C21 H21 . . 118.0
C21 C22 C23 . . 119.30(19)
C21 C22 H22 . . 120.4
C23 C22 H22 . . 120.4
C22 C23 C24 . . 117.10(17)
C22 C23 C28 . . 121.62(18)
C24 C23 C28 . . 121.28(19)
C25 C24 C23 . . 119.20(19)
C25 C24 H24 . . 120.4
C23 C24 H24 . . 120.4
N5 C25 C24 . . 124.12(19)
N5 C25 H25 . . 117.9
C24 C25 H25 . . 117.9
N6 C26 C27 . . 123.73(19)
N6 C26 H26 . . 118.1
C27 C26 H26 . . 118.1
C26 C27 C28 . . 119.5(2)
C26 C27 H27 . . 120.3
C28 C27 H27 . . 120.3
C27 C28 C29 . . 117.25(17)
C27 C28 C23 . . 121.85(18)
C29 C28 C23 . . 120.90(18)
C30 C29 C28 . . 119.29(19)
C30 C29 H29 . . 120.4
C28 C29 H29 . . 120.4
N6 C30 C29 . . 123.6(2)
N6 C30 H30 . . 118.2
C29 C30 H30 . . 118.2
N7 C31 C32 . . 123.8(2)
N7 C31 H31 . . 118.1
C32 C31 H31 . . 118.1
C31 C32 C33 . . 119.19(19)
C31 C32 H32 . . 120.4
C33 C32 H32 . . 120.4
C34 C33 C32 . . 117.10(18)
C34 C33 C38 . . 121.42(19)
C32 C33 C38 . . 121.48(18)
C35 C34 C33 . . 119.5(2)
C35 C34 H34 . . 120.2
C33 C34 H34 . . 120.2
N7 C35 C34 . . 123.81(19)
N7 C35 H35 . . 118.1
C34 C35 H35 . . 118.1
N8 C36 C37 . . 124.0(2)
N8 C36 H36 . . 118.0
C37 C36 H36 . . 118.0
C36 C37 C38 . . 118.7(2)
C36 C37 H37 . . 120.7
C38 C37 H37 . . 120.7
C37 C38 C39 . . 117.81(18)
C37 C38 C33 . . 121.99(19)
C39 C38 C33 . . 120.19(18)
C40 C39 C38 . . 118.7(2)
C40 C39 H39 . . 120.7
C38 C39 H39 . . 120.7
N8 C40 C39 . . 124.2(2)
N8 C40 H40 . . 117.9
C39 C40 H40 . . 117.9
O3 C41 O1 . . 124.80(19)
O3 C41 C42 . . 117.75(17)
O1 C41 C42 . . 117.44(17)
O4 C42 O2 . . 125.43(19)
O4 C42 C41 . . 117.63(17)
O2 C42 C41 . . 116.93(17)
O5 C43 O7 . . 124.97(19)
O5 C43 C44 . . 117.81(18)
O7 C43 C44 . . 117.21(18)
O6 C44 O8 . . 125.37(19)
O6 C44 C43 . . 117.63(17)
O8 C44 C43 . . 117.00(17)
O9 C45 O11 . . 125.12(19)
O9 C45 C46 . . 117.31(17)
O11 C45 C46 . . 117.57(18)
O10 C46 O12 . . 125.19(19)
O10 C46 C45 . . 117.76(18)
O12 C46 C45 . . 117.04(17)
C5 N1 C1 . . 116.36(17)
C5 N1 Zn1 . . 122.40(15)
C1 N1 Zn1 . . 120.91(13)
C6 N2 C10 . . 116.43(17)
C11 N3 C15 . . 116.47(17)
C11 N3 Zn2 . . 122.55(13)
C15 N3 Zn2 . . 120.15(14)
C20 N4 C16 . . 116.75(16)
C20 N4 Zn3 . 2_645 120.91(13)
C16 N4 Zn3 . 2_645 122.08(14)
C25 N5 C21 . . 116.27(16)
C25 N5 Zn2 . . 122.18(13)
C21 N5 Zn2 . . 120.75(14)
C26 N6 C30 . . 116.68(16)
C26 N6 Zn1 . 2_556 120.75(13)
C30 N6 Zn1 . 2_556 122.56(14)
C31 N7 C35 . . 116.53(17)
C31 N7 Zn3 . . 121.17(14)
C35 N7 Zn3 . . 120.47(13)
C40 N8 C36 . . 116.69(17)
C41 O1 Zn1 . . 110.60(12)
C42 O2 Zn1 . . 111.23(13)
C41 O3 Zn2 . . 111.22(12)
C42 O4 Zn2 . . 111.04(13)
C43 O5 Zn2 . . 109.81(12)
C44 O6 Zn2 . . 110.48(12)
C43 O7 Zn3 . . 111.57(13)
C44 O8 Zn3 . . 110.84(12)
C45 O9 Zn3 . . 111.79(13)
C46 O10 Zn3 . . 111.46(13)
C45 O11 Zn1 . 1_565 111.09(13)
C46 O12 Zn1 . 1_565 111.31(13)

loop_
_geom_bond_atom_site_label_1
_geom_bond_atom_site_label_2
_geom_bond_site_symmetry_2
_geom_bond_distance
_geom_bond_publ_flag
Zn1 O2 . 2.0630(13) yes
Zn1 O1 . 2.0668(13) yes
Zn1 O12 1_545 2.0749(14) yes
Zn1 O11 1_545 2.0806(14) yes
Zn1 N6 2_546 2.1601(15) yes
Zn1 N1 . 2.3370(16) yes
Zn2 O3 . 2.0733(13) yes
Zn2 O6 . 2.0782(13) yes
Zn2 O4 . 2.0866(14) yes
Zn2 O5 . 2.0880(14) yes
Zn2 N3 . 2.2152(15) yes
Zn2 N5 . 2.2419(15) yes
Zn3 O7 . 2.0601(13) yes
Zn3 O8 . 2.0800(13) yes
Zn3 O10 . 2.0886(14) yes
Zn3 O9 . 2.0910(14) yes
Zn3 N4 2_655 2.1497(15) yes
Zn3 N7 . 2.2669(16) yes
C1 N1 . 1.332(3) ?
C1 C2 . 1.373(3) ?
C1 H1 . 0.9300 ?
C2 C3 . 1.392(3) ?
C2 H2 . 0.9300 ?
C3 C4 . 1.389(3) ?
C3 C8 . 1.489(3) ?
C4 C5 . 1.374(3) ?
C4 H4 . 0.9300 ?
C5 N1 . 1.331(3) ?
C5 H5 . 0.9300 ?
C6 N2 . 1.328(3) ?
C6 C7 . 1.380(3) ?
C6 H6 . 0.9300 ?
C7 C8 . 1.386(3) ?
C7 H7 . 0.9300 ?
C8 C9 . 1.396(3) ?
C9 C10 . 1.375(3) ?
C9 H9 . 0.9300 ?
C10 N2 . 1.334(3) ?
C10 H10 . 0.9300 ?
C11 N3 . 1.334(3) ?
C11 C12 . 1.378(3) ?
C11 H11 . 0.9300 ?
C12 C13 . 1.385(3) ?
C12 H12 . 0.9300 ?
C13 C14 . 1.387(3) ?
C13 C18 . 1.485(3) ?
C14 C15 . 1.378(3) ?
C14 H14 . 0.9300 ?
C15 N3 . 1.335(2) ?
C15 H15 . 0.9300 ?
C16 N4 . 1.340(2) ?
C16 C17 . 1.376(3) ?
C16 H16 . 0.9300 ?
C17 C18 . 1.392(3) ?
C17 H17 . 0.9300 ?
C18 C19 . 1.386(3) ?
C19 C20 . 1.381(3) ?
C19 H19 . 0.9300 ?
C20 N4 . 1.333(3) ?
C20 H20 . 0.9300 ?
C21 N5 . 1.335(2) ?
C21 C22 . 1.379(2) ?
C21 H21 . 0.9300 ?
C22 C23 . 1.389(3) ?
C22 H22 . 0.9300 ?
C23 C24 . 1.389(3) ?
C23 C28 . 1.489(2) ?
C24 C25 . 1.378(3) ?
C24 H24 . 0.9300 ?
C25 N5 . 1.332(3) ?
C25 H25 . 0.9300 ?
C26 N6 . 1.335(3) ?
C26 C27 . 1.380(3) ?
C26 H26 . 0.9300 ?
C27 C28 . 1.388(3) ?
C27 H27 . 0.9300 ?
C28 C29 . 1.395(3) ?
C29 C30 . 1.379(3) ?
C29 H29 . 0.9300 ?
C30 N6 . 1.344(3) ?
C30 H30 . 0.9300 ?
C31 N7 . 1.335(3) ?
C31 C32 . 1.376(3) ?
C31 H31 . 0.9300 ?
C32 C33 . 1.393(3) ?
C32 H32 . 0.9300 ?
C33 C34 . 1.392(3) ?
C33 C38 . 1.485(2) ?
C34 C35 . 1.366(3) ?
C34 H34 . 0.9300 ?
C35 N7 . 1.341(3) ?
C35 H35 . 0.9300 ?
C36 N8 . 1.330(3) ?
C36 C37 . 1.383(3) ?
C36 H36 . 0.9300 ?
C37 C38 . 1.386(3) ?
C37 H37 . 0.9300 ?
C38 C39 . 1.390(3) ?
C39 C40 . 1.380(3) ?
C39 H39 . 0.9300 ?
C40 N8 . 1.325(3) ?
C40 H40 . 0.9300 ?
C41 O3 . 1.255(2) ?
C41 O1 . 1.256(2) ?
C41 C42 . 1.561(3) ?
C42 O4 . 1.250(2) ?
C42 O2 . 1.256(2) ?
C43 O5 . 1.254(2) ?
C43 O7 . 1.255(2) ?
C43 C44 . 1.565(3) ?
C44 O6 . 1.254(2) ?
C44 O8 . 1.255(2) ?
C45 O9 . 1.250(2) ?
C45 O11 . 1.253(2) ?
C45 C46 . 1.565(3) ?
C46 O10 . 1.251(2) ?
C46 O12 . 1.252(2) ?
N4 Zn3 2_645 2.1497(15) ?
N6 Zn1 2_556 2.1601(15) ?
O11 Zn1 1_565 2.0806(14) ?
O12 Zn1 1_565 2.0749(14) ?

loop_
_geom_torsion_atom_site_label_1
_geom_torsion_atom_site_label_2
_geom_torsion_atom_site_label_3
_geom_torsion_atom_site_label_4
_geom_torsion_site_symmetry_1
_geom_torsion_site_symmetry_4
_geom_torsion
N1 C1 C2 C3 . . 0.2(4)
C1 C2 C3 C4 . . 0.1(3)
C1 C2 C3 C8 . . -179.2(2)
C2 C3 C4 C5 . . 0.2(3)
C8 C3 C4 C5 . . 179.5(2)
C3 C4 C5 N1 . . -0.8(4)
N2 C6 C7 C8 . . -0.5(3)
C6 C7 C8 C9 . . 0.0(3)
C6 C7 C8 C3 . . -179.89(19)
C4 C3 C8 C7 . . -27.1(3)
C2 C3 C8 C7 . . 152.2(2)
C4 C3 C8 C9 . . 153.0(2)
C2 C3 C8 C9 . . -27.7(3)
C7 C8 C9 C10 . . 0.5(3)
C3 C8 C9 C10 . . -179.63(19)
C8 C9 C10 N2 . . -0.6(3)
N3 C11 C12 C13 . . 0.0(3)
C11 C12 C13 C14 . . -2.9(3)
C11 C12 C13 C18 . . 177.3(2)
C12 C13 C14 C15 . . 3.4(3)
C18 C13 C14 C15 . . -176.8(2)
C13 C14 C15 N3 . . -1.1(4)
N4 C16 C17 C18 . . -1.3(3)
C16 C17 C18 C19 . . -1.0(3)
C16 C17 C18 C13 . . 179.26(19)
C12 C13 C18 C19 . . 142.9(2)
C14 C13 C18 C19 . . -36.8(3)
C12 C13 C18 C17 . . -37.4(3)
C14 C13 C18 C17 . . 142.9(2)
C17 C18 C19 C20 . . 2.0(3)
C13 C18 C19 C20 . . -178.3(2)
C18 C19 C20 N4 . . -0.8(3)
N5 C21 C22 C23 . . 0.5(3)
C21 C22 C23 C24 . . -2.7(3)
C21 C22 C23 C28 . . 177.1(2)
C22 C23 C24 C25 . . 2.0(3)
C28 C23 C24 C25 . . -177.85(19)
C23 C24 C25 N5 . . 1.1(3)
N6 C26 C27 C28 . . 1.1(3)
C26 C27 C28 C29 . . -1.5(3)
C26 C27 C28 C23 . . 178.41(19)
C22 C23 C28 C27 . . 33.0(3)
C24 C23 C28 C27 . . -147.2(2)
C22 C23 C28 C29 . . -147.2(2)
C24 C23 C28 C29 . . 32.7(3)
C27 C28 C29 C30 . . 0.5(3)
C23 C28 C29 C30 . . -179.4(2)
C28 C29 C30 N6 . . 1.0(3)
N7 C31 C32 C33 . . 0.1(3)
C31 C32 C33 C34 . . 1.8(3)
C31 C32 C33 C38 . . -178.37(19)
C32 C33 C34 C35 . . -1.6(3)
C38 C33 C34 C35 . . 178.6(2)
C33 C34 C35 N7 . . -0.5(4)
N8 C36 C37 C38 . . 0.1(3)
C36 C37 C38 C39 . . 0.9(3)
C36 C37 C38 C33 . . -179.45(19)
C34 C33 C38 C37 . . -148.9(2)
C32 C33 C38 C37 . . 31.3(3)
C34 C33 C38 C39 . . 30.7(3)
C32 C33 C38 C39 . . -149.1(2)
C37 C38 C39 C40 . . -1.4(3)
C33 C38 C39 C40 . . 179.0(2)
C38 C39 C40 N8 . . 0.9(3)
O3 C41 C42 O4 . . -1.2(2)
O1 C41 C42 O4 . . 179.30(15)
O3 C41 C42 O2 . . 177.38(15)
O1 C41 C42 O2 . . -2.2(2)
O5 C43 C44 O6 . . 3.0(2)
O7 C43 C44 O6 . . -176.43(15)
O5 C43 C44 O8 . . -178.02(15)
O7 C43 C44 O8 . . 2.6(2)
O9 C45 C46 O10 . . -3.0(2)
O11 C45 C46 O10 . . 177.17(16)
O9 C45 C46 O12 . . 176.03(16)
O11 C45 C46 O12 . . -3.8(2)
C4 C5 N1 C1 . . 1.0(4)
C4 C5 N1 Zn1 . . -172.40(18)
C2 C1 N1 C5 . . -0.7(3)
C2 C1 N1 Zn1 . . 172.84(17)
O2 Zn1 N1 C5 . . -46.49(18)
O1 Zn1 N1 C5 . . -128.72(18)
O12 Zn1 N1 C5 1_545 . 50.61(18)
O11 Zn1 N1 C5 1_545 . 132.73(18)
O2 Zn1 N1 C1 . . 140.38(17)
O1 Zn1 N1 C1 . . 58.15(17)
O12 Zn1 N1 C1 1_545 . -122.52(17)
O11 Zn1 N1 C1 1_545 . -40.40(17)
C7 C6 N2 C10 . . 0.4(3)
C9 C10 N2 C6 . . 0.2(3)
C12 C11 N3 C15 . . 2.4(3)
C12 C11 N3 Zn2 . . -167.20(16)
C14 C15 N3 C11 . . -1.8(3)
C14 C15 N3 Zn2 . . 168.05(17)
O3 Zn2 N3 C11 . . -37.72(17)
O6 Zn2 N3 C11 . . 141.92(17)
O4 Zn2 N3 C11 . . -119.59(17)
O5 Zn2 N3 C11 . . 59.90(17)
O3 Zn2 N3 C15 . . 153.08(16)
O6 Zn2 N3 C15 . . -27.28(17)
O4 Zn2 N3 C15 . . 71.21(16)
O5 Zn2 N3 C15 . . -109.31(16)
C19 C20 N4 C16 . . -1.4(3)
C19 C20 N4 Zn3 . 2_645 172.85(17)
C17 C16 N4 C20 . . 2.5(3)
C17 C16 N4 Zn3 . 2_645 -171.72(16)
C24 C25 N5 C21 . . -3.2(3)
C24 C25 N5 Zn2 . . 166.59(16)
C22 C21 N5 C25 . . 2.4(3)
C22 C21 N5 Zn2 . . -167.55(17)
O3 Zn2 N5 C25 . . -137.77(16)
O6 Zn2 N5 C25 . . 42.57(16)
O4 Zn2 N5 C25 . . -55.85(16)
O5 Zn2 N5 C25 . . 124.69(16)
O3 Zn2 N5 C21 . . 31.62(16)
O6 Zn2 N5 C21 . . -148.04(16)
O4 Zn2 N5 C21 . . 113.54(16)
O5 Zn2 N5 C21 . . -65.92(16)
C27 C26 N6 C30 . . 0.4(3)
C27 C26 N6 Zn1 . 2_556 179.26(16)
C29 C30 N6 C26 . . -1.4(3)
C29 C30 N6 Zn1 . 2_556 179.69(16)
C32 C31 N7 C35 . . -2.1(3)
C32 C31 N7 Zn3 . . 162.52(17)
C34 C35 N7 C31 . . 2.4(3)
C34 C35 N7 Zn3 . . -162.39(18)
O7 Zn3 N7 C31 . . 43.48(17)
O8 Zn3 N7 C31 . . 125.24(17)
O10 Zn3 N7 C31 . . -135.94(17)
O9 Zn3 N7 C31 . . -54.22(16)
O7 Zn3 N7 C35 . . -152.46(17)
O8 Zn3 N7 C35 . . -70.71(17)
O10 Zn3 N7 C35 . . 28.12(17)
O9 Zn3 N7 C35 . . 109.84(17)
C39 C40 N8 C36 . . 0.2(3)
C37 C36 N8 C40 . . -0.7(3)
O3 C41 O1 Zn1 . . -168.46(13)
C42 C41 O1 Zn1 . . 11.04(17)
O2 Zn1 O1 C41 . . -11.84(11)
O12 Zn1 O1 C41 1_545 . 71.2(3)
O11 Zn1 O1 C41 1_545 . 158.75(11)
N6 Zn1 O1 C41 2_546 . -109.19(12)
N1 Zn1 O1 C41 . . 74.91(12)
O4 C42 O2 Zn1 . . 170.32(14)
C41 C42 O2 Zn1 . . -8.10(18)
O1 Zn1 O2 C42 . . 10.74(11)
O12 Zn1 O2 C42 1_545 . -158.99(11)
N6 Zn1 O2 C42 2_546 . 109.01(12)
N1 Zn1 O2 C42 . . -75.79(12)
O1 C41 O3 Zn2 . . 175.26(13)
C42 C41 O3 Zn2 . . -4.24(18)
O4 Zn2 O3 C41 . . 5.58(11)
O5 Zn2 O3 C41 . . -175.76(11)
N3 Zn2 O3 C41 . . -83.48(12)
N5 Zn2 O3 C41 . . 97.38(12)
O2 C42 O4 Zn2 . . -172.59(14)
C41 C42 O4 Zn2 . . 5.81(18)
O3 Zn2 O4 C42 . . -6.22(11)
O6 Zn2 O4 C42 . . 175.23(11)
N3 Zn2 O4 C42 . . 83.60(12)
N5 Zn2 O4 C42 . . -97.60(12)
O7 C43 O5 Zn2 . . 166.57(14)
C44 C43 O5 Zn2 . . -12.78(18)
O3 Zn2 O5 C43 . . -165.12(11)
O6 Zn2 O5 C43 . . 13.44(11)
N3 Zn2 O5 C43 . . 104.89(12)
N5 Zn2 O5 C43 . . -73.90(12)
O8 C44 O6 Zn2 . . -170.12(14)
C43 C44 O6 Zn2 . . 8.79(18)
O4 Zn2 O6 C44 . . 166.74(11)
O5 Zn2 O6 C44 . . -11.91(11)
N3 Zn2 O6 C44 . . -103.98(12)
N5 Zn2 O6 C44 . . 75.17(12)
O5 C43 O7 Zn3 . . -172.01(14)
C44 C43 O7 Zn3 . . 7.35(18)
O8 Zn3 O7 C43 . . -10.01(11)
O9 Zn3 O7 C43 . . 161.54(11)
N4 Zn3 O7 C43 2_655 . -106.55(12)
N7 Zn3 O7 C43 . . 77.60(12)
O6 C44 O8 Zn3 . . 168.12(14)
C43 C44 O8 Zn3 . . -10.79(18)
O7 Zn3 O8 C44 . . 11.39(11)
O10 Zn3 O8 C44 . . -163.25(11)
N4 Zn3 O8 C44 2_655 . 105.86(12)
N7 Zn3 O8 C44 . . -78.78(12)
O11 C45 O9 Zn3 . . 177.59(14)
C46 C45 O9 Zn3 . . -2.18(19)
O7 Zn3 O9 C45 . . -170.57(12)
O10 Zn3 O9 C45 . . 4.18(12)
N4 Zn3 O9 C45 2_655 . 93.79(13)
N7 Zn3 O9 C45 . . -81.55(13)
O12 C46 O10 Zn3 . . -172.59(15)
C45 C46 O10 Zn3 . . 6.39(19)
O8 Zn3 O10 C46 . . 165.69(12)
N4 Zn3 O10 C46 2_655 . -97.04(13)
N7 Zn3 O10 C46 . . 78.89(13)
O9 C45 O11 Zn1 . 1_565 174.62(15)
C46 C45 O11 Zn1 . 1_565 -5.60(19)
O10 C46 O12 Zn1 . 1_565 -170.15(15)
C45 C46 O12 Zn1 . 1_565 10.86(19)
